data_4133334
loop_
_publ_author_name
'Richter, Matthieu J. R.'
'Schneider, Michael'
'Brandst\"atter, Marco'
'Krautwald, Simon'
'Carreira, Erick M.'

_publ_section_title
;
 Total Synthesis of (-)-Mitrephorone A.
;
_journal_issue 48
_journal_name_full 'Journal of the American Chemical Society'
_journal_page_first 16704
_journal_page_last 16710
_journal_paper_doi 10.1021/jacs.8b09685
_journal_volume 140
_journal_year 2018
_chemical_absolute_configuration ad
_chemical_formula_moiety 'C26 H43 N O3 Si'
_chemical_formula_sum 'C26 H43 N O3 Si'
_chemical_formula_weight 445.70
_space_group_crystal_system orthorhombic
_space_group_IT_number 19
_space_group_name_Hall 'P 2ac 2ab'
_space_group_name_H-M_alt 'P 21 21 21'
_atom_sites_solution_hydrogens mixed
_atom_sites_solution_primary dual
_audit_creation_date 2018-09-25
_audit_creation_method
;
Olex2 1.2
(compiled 2018.05.29 svn.r3508 for OlexSys, GUI svn.r5506)
;
_cell_angle_alpha 90
_cell_angle_beta 90
_cell_angle_gamma 90
_cell_formula_units_Z 4
_cell_length_a 7.75079(4)
_cell_length_b 17.50986(9)
_cell_length_c 18.79506(9)
_cell_measurement_reflns_used 53277
_cell_measurement_temperature 100.0(2)
_cell_measurement_theta_max 79.4420
_cell_measurement_theta_min 3.4280
_cell_volume 2550.78(2)
_computing_cell_refinement 'CrysAlisPro 1.171.39.31d (Rigaku OD, 2017)'
_computing_data_collection 'CrysAlisPro 1.171.39.31d (Rigaku OD, 2017)'
_computing_data_reduction 'CrysAlisPro 1.171.39.31d (Rigaku OD, 2017)'
_computing_molecular_graphics 'Olex2 (Dolomanov et al., 2009)'
_computing_publication_material 'Olex2 (Dolomanov et al., 2009)'
_computing_structure_refinement 'XL (Sheldrick, 2008)'
_computing_structure_solution 'ShelXT (Sheldrick, 2015)'
_diffrn_ambient_environment N~2~
_diffrn_ambient_temperature 100.0(2)
_diffrn_detector 'CCD plate'
_diffrn_detector_type 'Pilatus 300K'
_diffrn_measured_fraction_theta_full 1.000
_diffrn_measured_fraction_theta_max 0.995
_diffrn_measurement_details
;
List of Runs (angles in degrees, time in seconds):

  # Type    Start    End  Width  t~exp~   \w     \q     \k     \f   Frames
--------------------------------------------------------------------------
  1  \w    -92.00 -12.00   0.50    0.11    --  -70.00 125.00 -60.00  160
  2  \w     17.00  42.00   0.50    0.10    --   46.00  88.00  12.69   50
  3  \w     52.00  89.00   0.50    0.10    --   78.00  83.00 -55.59   74
  4  \w     94.00 145.00   0.50    0.11    --  110.00  57.00-120.00  102
  5  \w     94.00 178.00   0.50    0.11    --  110.00  57.00-180.00  168
  6  \w     86.00 171.00   0.50    0.11    --  110.00  77.00   0.00  170
  7  \w     69.00  98.00   0.50    0.11    --   94.00  81.00  24.66   58
  8  \w    118.00 144.00   0.50    0.11    --   94.00  81.00  24.66   52
  9  \w     97.00 123.00   0.50    0.11    --  110.00  57.00 120.00   52
 10  \w    142.00 168.00   0.50    0.11    --  110.00  57.00 120.00   52
 11  \w     68.00  95.00   0.50    0.10    --   58.00  76.00  72.93   54
 12  \w     34.00  75.00   0.50    0.10    --   58.00  79.00 162.94   82
 13  \w     39.00  65.00   0.50    0.10    --   58.00  76.00  72.93   52
 14  \w     35.00  60.00   0.50    0.10    --   58.00  79.00  43.99   50
 15  \w    111.00 149.00   0.50    0.11    --   82.00  73.00 105.49   76
 16  \w     63.00 111.00   0.50    0.11    --   82.00  65.00 168.88   96
 17  \w     60.00  94.00   0.50    0.11    --   82.00  73.00 105.49   68
 18  \w     34.00  63.00   0.50    0.10    --   58.00  78.00 -63.90   58
 19  \w     35.00  64.00   0.50    0.10    --   58.00  76.00-115.22   58
 20  \w     54.00 120.00   0.50    0.10    --   78.00  79.00-143.75  132
 21  \w     66.00 109.00   0.50    0.11    --   86.00  69.00-112.45   86
 22  \w     88.00 119.00   0.50    0.11    --  110.00  77.00-180.00   62
 23  \w     97.00 178.00   0.50    0.11    --  110.00  57.00-150.00  162
 24  \w    114.00 154.00   0.50    0.11    --   86.00  69.00-112.45   80
 25  \w     99.00 124.00   0.50    0.11    --  110.00  38.00 -60.00   50
 26  \w     86.00 171.00   0.50    0.11    --  110.00  77.00 -30.00  170
 27  \w    127.00 166.00   0.50    0.11    --  110.00  77.00  90.00   78
 28  \w    140.00 177.00   0.50    0.11    --  110.00  77.00 150.00   74
 29  \w     86.00 125.00   0.50    0.11    --  110.00  77.00 150.00   78
 30  \w     87.00 112.00   0.50    0.11    --  110.00  77.00  90.00   50
 31  \w     87.00 116.00   0.50    0.11    --  110.00  77.00  30.00   58
 32  \w     95.00 178.00   0.50    0.11    --  110.00  57.00  60.00  166
 33  \w    143.00 175.00   0.50    0.11    --  110.00  77.00  30.00   64
 34  \w    101.00 155.00   0.50    0.11    --  110.00  38.00  90.00  108
 35  \w     94.00 154.00   0.50    0.11    --  110.00  57.00 -30.00  120
 36  \w     88.00 170.00   0.50    0.11    --  110.00  77.00 -60.00  164
 37  \w     88.00 115.00   0.50    0.11    --  110.00  77.00-120.00   54
 38  \w    146.00 174.00   0.50    0.11    --  110.00  77.00-120.00   56
 39  \w    119.00 174.00   0.50    0.11    --  110.00  77.00 -90.00  110
 40  \w     86.00 111.00   0.50    0.11    --  110.00  77.00 -90.00   50
 41  \w    139.00 174.00   0.50    0.11    --  110.00  77.00 120.00   70
 42  \w     90.00 130.00   0.50    0.11    --  110.00  77.00 120.00   80
 43  \w    -93.00  -5.00   0.50    0.11    --  -70.00  77.00-150.00  176
 44  \w   -122.00 -77.00   0.50    0.10    --  -49.37 -38.00-120.00   90
 45  \w     41.00  81.00   0.50    0.11    --  110.00 -57.00  30.00   80
 46  \w     52.00  79.00   0.50    0.11    --  110.00 -77.00 -30.00   54
 47  \w     88.00 121.00   0.50    0.11    --  110.00 -77.00 -30.00   66
 48  \w     44.00 134.00   0.50    0.11    --  110.00 -77.00 120.00  180
 49  \w    -67.00 -37.00   0.50    0.10    --  -49.37 -38.00-120.00   60
 50  \w   -124.00 -38.00   0.50    0.10    --  -49.37 -19.00  90.00  172
 51  \w    -66.00 -41.00   0.50    0.10    --  -49.37 -44.00  54.34   50
 52  \w   -116.00 -91.00   0.50    0.10    --  -49.37 -46.00 -39.38   50
 53  \w    -88.00 -38.00   0.50    0.10    --  -49.37 -46.00 -39.38  100
 54  \w     35.00  78.00   0.50    0.10    --   49.37  57.00-150.00   86
 55  \w     34.00  72.00   0.50    0.10    --   49.37  57.00  60.00   76
 56  \w     39.00  82.00   0.50    0.10    --   49.37  19.00  60.00   86
 57  \w     85.00 112.00   0.50    0.10    --   49.37  19.00  60.00   54
 58  \w     36.00  82.00   0.50    0.10    --   49.37  57.00 120.00   92
 59  \w     26.00  54.00   0.50    0.10    --   49.37  77.00 150.00   56
 60  \w     26.00  52.00   0.50    0.10    --   49.37  77.00 -60.00   52
 61  \w     35.00  60.00   0.50    0.10    --   49.37  57.00 -90.00   50
 62  \w     42.00  67.00   0.50    0.10    --   49.37  38.00-150.00   50
 63  \w     60.00 103.00   0.50    0.11    --  110.00 -99.00  30.00   86
 64  \w     40.00 106.00   0.50    0.11    --  110.00 -99.00 -30.00  132
 65  \w     44.00  98.00   0.50    0.11    --  110.00 -99.00 -60.00  108
 66  \w     67.00  93.00   0.50    0.11    --  110.00 -99.00-120.00   52
 67  \w     90.00 115.00   0.50    0.11    --  110.00-125.00 -90.00   50
 68  \w     51.00 120.00   0.50    0.11    --  110.00-125.00 150.00  138
 69  \w    -76.00 -46.00   0.50    0.11    --  -70.00 -77.00  90.00   60
 70  \w    -77.00 -51.00   0.50    0.11    --  -70.00 -70.00 148.93   52
 71  \w   -135.00 -97.00   0.50    0.11    --  -70.00 -77.00  90.00   76
 72  \w    -80.00 -46.00   0.50    0.11    --  -70.00 -77.00  60.00   68
 73  \w    -73.00 -46.00   0.50    0.11    --  -70.00 -77.00  30.00   54
 74  \w    -71.00 -45.00   0.50    0.11    --  -70.00 -79.00 -24.88   52
 75  \w    -72.00 -47.00   0.50    0.11    --  -70.00 -77.00-180.00   50
 76  \w    -75.00 -47.00   0.50    0.11    --  -70.00 -77.00 -90.00   56
 77  \w    -76.00 -44.00   0.50    0.11    --  -70.00 -82.00 -44.05   64
 78  \w   -120.00 -40.00   0.50    0.10    --  -49.37-178.00 -60.00  160
 79  \w    -69.00 -44.00   0.50    0.11    --  -70.00 -81.00-138.05   50
 80  \w    -69.00 -44.00   0.50    0.11    --  -70.00 -83.00-102.64   50
 81  \w    -70.00 -43.00   0.50    0.11    --  -70.00 -83.00   9.42   54
 82  \w    -71.00 -46.00   0.50    0.11    --  -70.00 -81.00 117.04   50
 83  \w    -69.00 -44.00   0.50    0.11    --  -70.00 -81.00 129.92   50
;
_diffrn_measurement_device 'four-circle diffractometer'
_diffrn_measurement_device_type 'XtaLAB Synergy, Dualflex, Pilatus 300K'
_diffrn_measurement_method '\w scans'
_diffrn_orient_matrix_type 'CrysAlisPro convention (1999,Acta A55,543-557)'
_diffrn_orient_matrix_UB_11 -0.1829364000
_diffrn_orient_matrix_UB_12 0.0343777000
_diffrn_orient_matrix_UB_13 0.0019359000
_diffrn_orient_matrix_UB_21 -0.0037609000
_diffrn_orient_matrix_UB_22 0.0014636000
_diffrn_orient_matrix_UB_23 -0.0819235000
_diffrn_orient_matrix_UB_31 -0.0777570000
_diffrn_orient_matrix_UB_32 -0.0809708000
_diffrn_orient_matrix_UB_33 -0.0007201000
_diffrn_radiation_monochromator mirror
_diffrn_radiation_probe x-ray
_diffrn_radiation_type CuK\a
_diffrn_radiation_wavelength 1.54184
_diffrn_reflns_av_R_equivalents 0.0413
_diffrn_reflns_av_unetI/netI 0.0166
_diffrn_reflns_Laue_measured_fraction_full 1.000
_diffrn_reflns_Laue_measured_fraction_max 0.995
_diffrn_reflns_limit_h_max 9
_diffrn_reflns_limit_h_min -9
_diffrn_reflns_limit_k_max 20
_diffrn_reflns_limit_k_min -22
_diffrn_reflns_limit_l_max 23
_diffrn_reflns_limit_l_min -23
_diffrn_reflns_number 65578
_diffrn_reflns_point_group_measured_fraction_full 1.000
_diffrn_reflns_point_group_measured_fraction_max 0.991
_diffrn_reflns_theta_full 67.684
_diffrn_reflns_theta_max 79.797
_diffrn_reflns_theta_min 3.450
_diffrn_source 'micro-focus sealed X-ray tube'
_diffrn_source_type 'PhotonJet (Cu) X-ray Source'
_exptl_absorpt_coefficient_mu 1.007
_exptl_absorpt_correction_T_max 1.000
_exptl_absorpt_correction_T_min 0.505
_exptl_absorpt_correction_type gaussian
_exptl_absorpt_process_details
'CrysAlisPro 1.171.39.31d (Rigaku Oxford Diffraction, 2017) Numerical absorption correction based on gaussian integration over 			a multifaceted crystal model Empirical absorption correction using spherical harmonics, implemented in SCALE3 ABSPACK scaling algorithm.'
_exptl_crystal_colour 'clear colourless'
_exptl_crystal_colour_lustre clear
_exptl_crystal_colour_primary colourless
_exptl_crystal_density_diffrn 1.161
_exptl_crystal_description block
_exptl_crystal_F_000 976
_exptl_crystal_recrystallization_method 'crystallized from a diethylether/hexane mixture'
_exptl_crystal_size_max 0.219
_exptl_crystal_size_mid 0.171
_exptl_crystal_size_min 0.156
_refine_diff_density_max 0.202
_refine_diff_density_min -0.192
_refine_diff_density_rms 0.035
_refine_ls_abs_structure_details
;
 Flack x determined using 2293 quotients [(I+)-(I-)]/[(I+)+(I-)]
 (Parsons, Flack and Wagner, Acta Cryst. B69 (2013) 249-259).
;
_refine_ls_abs_structure_Flack -0.006(6)
_refine_ls_extinction_method none
_refine_ls_goodness_of_fit_ref 1.042
_refine_ls_hydrogen_treatment mixed
_refine_ls_matrix_type full
_refine_ls_number_parameters 294
_refine_ls_number_reflns 5499
_refine_ls_number_restraints 2
_refine_ls_restrained_S_all 1.042
_refine_ls_R_factor_all 0.0274
_refine_ls_R_factor_gt 0.0271
_refine_ls_shift/su_max 0.001
_refine_ls_shift/su_mean 0.000
_refine_ls_structure_factor_coef Fsqd
_refine_ls_weighting_details 'w=1/[\s^2^(Fo^2^)+(0.0416P)^2^+0.4845P] where P=(Fo^2^+2Fc^2^)/3'
_refine_ls_weighting_scheme calc
_refine_ls_wR_factor_gt 0.0707
_refine_ls_wR_factor_ref 0.0710
_reflns_Friedel_coverage 0.756
_reflns_Friedel_fraction_full 1.000
_reflns_Friedel_fraction_max 0.987
_reflns_number_gt 5427
_reflns_number_total 5499
_reflns_threshold_expression 'I > 2\s(I)'
_cod_data_source_file ja8b09685_si_002.cif
_cod_data_source_block c230918_1_1
_cod_database_code 4133334
_shelx_shelxl_version_number 2016/6
_chemical_oxdiff_formula C26H43NO3Si
_shelx_space_group_comment
;
The symmetry employed for this shelxl refinement is uniquely defined
by the following loop, which should always be used as a source of
symmetry information in preference to the above space-group names.
They are only intended as comments.
;
_reflns_odcompleteness_completeness 99.92
_reflns_odcompleteness_iscentric 1
_reflns_odcompleteness_theta 66.97
_olex2_refinement_description
;
1. Fixed Uiso
 At 1.2 times of:
  All C(H) groups, All C(H,H) groups
 At 1.5 times of:
  All C(H,H,H) groups
2. Restrained distances
 N1-H1B = N1-H1A
 0.93 with sigma of 0.02
3.a Ternary CH refined with riding coordinates:
 C3(H3), C8(H8), C12(H12)
3.b Secondary CH2 refined with riding coordinates:
 C2(H2A,H2B), C5(H5A,H5B), C7(H7A,H7B), C10(H10A,H10B), C15(H15A,H15B),
 C16(H16A,H16B), C17(H17A,H17B), C21(H21A,H21B), C23(H23A,H23B), C25(H25A,H25B)
3.c Idealised Me refined as rotating group:
 C9(H9A,H9B,H9C), C14(H14A,H14B,H14C), C20(H20A,H20B,H20C), C22(H22A,H22B,
 H22C), C24(H24A,H24B,H24C), C26(H26A,H26B,H26C)
;
_olex2_date_sample_submission 2018-09-24
_olex2_exptl_crystal_mounting_method tip-mounted
_olex2_submission_original_sample_id c230918_1_1
_olex2_submission_special_instructions 'No special instructions were received'
_oxdiff_exptl_absorpt_empirical_details
'Empirical correction (ABSPACK) includes: - Absorption correction using spherical harmonics - Frame scaling - Detector area scaling'
_oxdiff_exptl_absorpt_empirical_full_max 1.175
_oxdiff_exptl_absorpt_empirical_full_min 0.871

loop_
_space_group_symop_operation_xyz
'x, y, z'
'-x+1/2, -y, z+1/2'
'-x, y+1/2, -z+1/2'
'x+1/2, -y+1/2, -z'

loop_
_atom_site_label
_atom_site_type_symbol
_atom_site_fract_x
_atom_site_fract_y
_atom_site_fract_z
_atom_site_U_iso_or_equiv
_atom_site_adp_type
_atom_site_occupancy
_atom_site_site_symmetry_order
_atom_site_calc_flag
_atom_site_refinement_flags_posn
Si1 Si 0.49404(6) 0.61591(2) 0.65031(2) 0.01847(10) Uani 1 1 d .
O1 O 0.44660(13) 0.53930(6) 0.60323(6) 0.0160(2) Uani 1 1 d .
O2 O 0.06561(14) 0.26587(6) 0.50020(6) 0.0184(2) Uani 1 1 d .
O3 O 0.52628(14) 0.36154(6) 0.64941(6) 0.0198(2) Uani 1 1 d .
N1 N -0.13699(18) 0.27922(8) 0.58431(7) 0.0178(3) Uani 1 1 d D
H1A H -0.170(3) 0.3014(12) 0.6264(10) 0.028(6) Uiso 1 1 d D
H1B H -0.217(3) 0.2604(14) 0.5548(12) 0.040(6) Uiso 1 1 d D
C1 C 0.3476(2) 0.51831(9) 0.54139(8) 0.0149(3) Uani 1 1 d .
C2 C 0.2716(2) 0.58994(9) 0.50400(8) 0.0181(3) Uani 1 1 d .
H2A H 0.144130 0.587489 0.506140 0.022 Uiso 1 1 calc R
H2B H 0.308733 0.636160 0.530195 0.022 Uiso 1 1 calc R
C3 C 0.3270(2) 0.59712(9) 0.42693(9) 0.0194(3) Uani 1 1 d .
H3 H 0.270601 0.639780 0.400286 0.023 Uiso 1 1 calc R
C4 C 0.5137(2) 0.58358(9) 0.40772(8) 0.0191(3) Uani 1 1 d .
C5 C 0.6109(2) 0.54022(9) 0.46486(8) 0.0167(3) Uani 1 1 d .
H5A H 0.645620 0.574864 0.503948 0.020 Uiso 1 1 calc R
H5B H 0.715537 0.515887 0.444879 0.020 Uiso 1 1 calc R
C6 C 0.4834(2) 0.47949(8) 0.49181(8) 0.0151(3) Uani 1 1 d .
C7 C 0.4031(2) 0.45349(9) 0.42012(8) 0.0177(3) Uani 1 1 d .
H7A H 0.482714 0.419657 0.393606 0.021 Uiso 1 1 calc R
H7B H 0.292276 0.426575 0.427687 0.021 Uiso 1 1 calc R
C8 C 0.3763(2) 0.52860(9) 0.38138(9) 0.0202(3) Uani 1 1 d .
H8 H 0.344999 0.528128 0.329760 0.024 Uiso 1 1 calc R
C9 C 0.6116(2) 0.63865(10) 0.36159(9) 0.0246(4) Uani 1 1 d .
H9A H 0.532466 0.662173 0.327308 0.037 Uiso 1 1 calc GR
H9B H 0.702666 0.611273 0.335967 0.037 Uiso 1 1 calc GR
H9C H 0.663364 0.678441 0.391389 0.037 Uiso 1 1 calc GR
C10 C 0.5769(2) 0.41765(9) 0.53529(8) 0.0158(3) Uani 1 1 d .
H10A H 0.616621 0.377012 0.502541 0.019 Uiso 1 1 calc R
H10B H 0.680257 0.440550 0.557691 0.019 Uiso 1 1 calc R
C11 C 0.46635(19) 0.38195(8) 0.59268(8) 0.0155(3) Uani 1 1 d .
C12 C 0.27860(19) 0.37577(8) 0.57079(8) 0.0143(3) Uani 1 1 d .
H12 H 0.280924 0.357107 0.520517 0.017 Uiso 1 1 calc R
C13 C 0.20227(19) 0.45956(9) 0.56660(8) 0.0150(3) Uani 1 1 d .
C14 C 0.04576(19) 0.46026(9) 0.51518(8) 0.0173(3) Uani 1 1 d .
H14A H -0.017385 0.411982 0.519404 0.026 Uiso 1 1 calc GR
H14B H 0.086660 0.466472 0.466188 0.026 Uiso 1 1 calc GR
H14C H -0.030901 0.502769 0.527475 0.026 Uiso 1 1 calc GR
C15 C 0.1363(2) 0.48364(9) 0.64067(8) 0.0175(3) Uani 1 1 d .
H15A H 0.236093 0.488692 0.673207 0.021 Uiso 1 1 calc R
H15B H 0.080896 0.534415 0.636798 0.021 Uiso 1 1 calc R
C16 C 0.0077(2) 0.42768(9) 0.67290(8) 0.0187(3) Uani 1 1 d .
H16A H -0.093966 0.422562 0.641369 0.022 Uiso 1 1 calc R
H16B H -0.032077 0.446679 0.719715 0.022 Uiso 1 1 calc R
C17 C 0.0958(2) 0.35038(9) 0.68171(8) 0.0181(3) Uani 1 1 d .
H17A H 0.012281 0.313962 0.702613 0.022 Uiso 1 1 calc R
H17B H 0.192643 0.355955 0.715663 0.022 Uiso 1 1 calc R
C18 C 0.1654(2) 0.31681(9) 0.61195(8) 0.0154(3) Uani 1 1 d .
C19 C 0.0253(2) 0.28718(8) 0.56083(8) 0.0154(3) Uani 1 1 d .
C20 C 0.2659(2) 0.24258(9) 0.62950(8) 0.0193(3) Uani 1 1 d .
H20A H 0.184596 0.202857 0.644526 0.029 Uiso 1 1 calc GR
H20B H 0.348188 0.252630 0.667948 0.029 Uiso 1 1 calc GR
H20C H 0.328323 0.225346 0.587098 0.029 Uiso 1 1 calc GR
C21 C 0.6346(3) 0.57916(11) 0.72347(10) 0.0294(4) Uani 1 1 d .
H21A H 0.734036 0.552252 0.701923 0.035 Uiso 1 1 calc R
H21B H 0.680522 0.623300 0.750387 0.035 Uiso 1 1 calc R
C22 C 0.5460(3) 0.52479(13) 0.77600(11) 0.0428(5) Uani 1 1 d .
H22A H 0.512449 0.477844 0.751209 0.064 Uiso 1 1 calc GR
H22B H 0.442982 0.549493 0.795636 0.064 Uiso 1 1 calc GR
H22C H 0.625842 0.512313 0.814708 0.064 Uiso 1 1 calc GR
C23 C 0.6181(2) 0.69104(10) 0.59911(11) 0.0294(4) Uani 1 1 d .
H23A H 0.575488 0.691278 0.549459 0.035 Uiso 1 1 calc R
H23B H 0.591114 0.741569 0.619939 0.035 Uiso 1 1 calc R
C24 C 0.8152(3) 0.68185(13) 0.59737(13) 0.0383(5) Uani 1 1 d .
H24A H 0.865691 0.722343 0.568016 0.057 Uiso 1 1 calc GR
H24B H 0.844644 0.631949 0.577116 0.057 Uiso 1 1 calc GR
H24C H 0.860930 0.685385 0.645866 0.057 Uiso 1 1 calc GR
C25 C 0.2959(2) 0.66235(10) 0.68846(9) 0.0225(3) Uani 1 1 d .
H25A H 0.228209 0.685333 0.649245 0.027 Uiso 1 1 calc R
H25B H 0.223324 0.622671 0.711122 0.027 Uiso 1 1 calc R
C26 C 0.3370(3) 0.72449(11) 0.74363(10) 0.0307(4) Uani 1 1 d .
H26A H 0.415857 0.762032 0.722686 0.046 Uiso 1 1 calc GR
H26B H 0.391449 0.701101 0.785348 0.046 Uiso 1 1 calc GR
H26C H 0.230022 0.749978 0.758053 0.046 Uiso 1 1 calc GR

loop_
_atom_site_aniso_label
_atom_site_aniso_U_11
_atom_site_aniso_U_22
_atom_site_aniso_U_33
_atom_site_aniso_U_23
_atom_site_aniso_U_13
_atom_site_aniso_U_12
Si1 0.01623(19) 0.01490(19) 0.0243(2) -0.00524(15) -0.00285(17) 0.00096(17)
O1 0.0159(5) 0.0146(5) 0.0175(5) -0.0020(4) -0.0020(4) -0.0003(4)
O2 0.0173(5) 0.0187(5) 0.0191(5) -0.0044(4) 0.0005(4) 0.0002(4)
O3 0.0194(5) 0.0199(5) 0.0203(5) 0.0036(4) -0.0043(5) -0.0007(4)
N1 0.0146(6) 0.0206(7) 0.0182(6) -0.0021(5) -0.0008(5) -0.0024(5)
C1 0.0151(7) 0.0141(7) 0.0156(7) -0.0019(6) -0.0014(6) 0.0002(6)
C2 0.0181(7) 0.0139(7) 0.0222(7) 0.0015(6) 0.0001(6) 0.0020(6)
C3 0.0206(8) 0.0171(8) 0.0204(7) 0.0029(6) -0.0033(6) 0.0006(6)
C4 0.0229(8) 0.0169(7) 0.0177(7) 0.0031(5) 0.0002(6) -0.0007(7)
C5 0.0174(7) 0.0158(7) 0.0168(7) 0.0014(6) 0.0009(6) -0.0005(6)
C6 0.0148(7) 0.0139(7) 0.0166(7) -0.0002(5) -0.0002(6) -0.0003(6)
C7 0.0193(7) 0.0170(7) 0.0168(7) -0.0013(6) -0.0005(6) -0.0009(6)
C8 0.0235(8) 0.0200(8) 0.0173(7) 0.0007(6) -0.0023(6) -0.0008(7)
C9 0.0305(9) 0.0210(8) 0.0223(8) 0.0045(6) 0.0035(7) -0.0031(7)
C10 0.0140(7) 0.0136(7) 0.0198(7) 0.0005(6) 0.0009(6) 0.0012(6)
C11 0.0164(7) 0.0110(6) 0.0192(7) -0.0017(5) -0.0004(6) 0.0012(6)
C12 0.0150(7) 0.0132(7) 0.0147(6) -0.0003(5) -0.0004(5) -0.0009(6)
C13 0.0144(7) 0.0144(7) 0.0162(7) -0.0007(6) -0.0010(5) 0.0014(6)
C14 0.0149(7) 0.0171(7) 0.0198(7) 0.0011(6) -0.0023(6) 0.0006(6)
C15 0.0167(7) 0.0172(7) 0.0186(7) -0.0024(6) 0.0008(6) 0.0003(6)
C16 0.0164(7) 0.0228(7) 0.0169(7) -0.0029(6) 0.0013(6) -0.0011(6)
C17 0.0182(7) 0.0209(8) 0.0151(7) 0.0008(6) 0.0001(6) -0.0043(6)
C18 0.0134(7) 0.0158(7) 0.0169(7) 0.0016(6) -0.0013(6) -0.0009(6)
C19 0.0160(7) 0.0111(6) 0.0190(7) 0.0016(5) -0.0006(6) 0.0010(6)
C20 0.0183(8) 0.0164(7) 0.0232(7) 0.0053(6) -0.0018(6) -0.0012(6)
C21 0.0278(9) 0.0263(9) 0.0340(9) -0.0117(7) -0.0125(8) 0.0067(7)
C22 0.0534(14) 0.0402(12) 0.0347(10) 0.0037(9) -0.0176(10) 0.0064(10)
C23 0.0252(9) 0.0163(8) 0.0467(11) -0.0063(7) 0.0063(8) -0.0034(7)
C24 0.0246(10) 0.0343(11) 0.0561(13) -0.0137(10) 0.0061(9) -0.0084(8)
C25 0.0196(8) 0.0230(8) 0.0250(8) -0.0079(7) -0.0033(6) 0.0037(6)
C26 0.0303(9) 0.0302(10) 0.0314(9) -0.0133(8) -0.0061(8) 0.0094(8)

loop_
_atom_type_symbol
_atom_type_description
_atom_type_scat_dispersion_real
_atom_type_scat_dispersion_imag
_atom_type_scat_source
C C 0.0181 0.0091 'International Tables Vol C Tables 4.2.6.8 and 6.1.1.4'
H H 0.0000 0.0000 'International Tables Vol C Tables 4.2.6.8 and 6.1.1.4'
N N 0.0311 0.0180 'International Tables Vol C Tables 4.2.6.8 and 6.1.1.4'
O O 0.0492 0.0322 'International Tables Vol C Tables 4.2.6.8 and 6.1.1.4'
Si Si 0.2541 0.3302 'International Tables Vol C Tables 4.2.6.8 and 6.1.1.4'

loop_
_exptl_crystal_face_index_h
_exptl_crystal_face_index_k
_exptl_crystal_face_index_l
_exptl_crystal_face_perp_dist
-2 -8 -7 0.0844
-2 -5 -10 0.0789
1 8 -8 0.0681
0 5 -11 0.0726
1 -1 12 0.0729
5 1 -2 0.0729
0 11 1 0.1087
1 -11 -1 0.1041
0 -10 5 0.1082
-4 -6 -5 0.0853
-4 0 -8 0.0951
0 11 -4 0.0898
-2 -11 2 0.1149
0 7 -10 0.0661
0 9 -8 0.0643
0 0 12 0.0810
2 10 2 0.1243
-1 -6 -10 0.0761
1 4 -11 0.0817
-3 -1 10 0.0874
-2 3 10 0.0920
2 -4 -10 0.0957
3 4 -8 0.0816
-5 -1 5 0.0758
4 -4 -5 0.0927
-5 4 -2 0.1017
-5 -5 -1 0.0822
-4 -4 -6 0.0826
-2 8 -7 0.0874
-1 5 -10 0.0709
0 -9 -7 0.0766
4 2 -6 0.0772

loop_
_geom_angle_atom_site_label_1
_geom_angle_atom_site_label_2
_geom_angle_atom_site_label_3
_geom_angle
O1 Si1 C21 104.16(7)
O1 Si1 C23 113.96(7)
O1 Si1 C25 111.99(7)
C21 Si1 C23 108.50(9)
C21 Si1 C25 110.16(8)
C25 Si1 C23 107.98(8)
C1 O1 Si1 139.42(10)
H1A N1 H1B 120(2)
C19 N1 H1A 120.0(15)
C19 N1 H1B 119.0(16)
O1 C1 C2 111.16(12)
O1 C1 C6 103.51(11)
O1 C1 C13 107.50(11)
C2 C1 C6 109.68(12)
C2 C1 C13 112.76(13)
C6 C1 C13 111.83(12)
C1 C2 H2A 109.0
C1 C2 H2B 109.0
H2A C2 H2B 107.8
C3 C2 C1 113.07(13)
C3 C2 H2A 109.0
C3 C2 H2B 109.0
C2 C3 H3 114.6
C2 C3 C8 122.88(13)
C4 C3 C2 119.13(13)
C4 C3 H3 114.6
C4 C3 C8 60.11(11)
C8 C3 H3 114.6
C3 C4 C5 112.68(13)
C3 C4 C8 60.36(11)
C5 C4 C8 105.20(13)
C9 C4 C3 121.40(14)
C9 C4 C5 118.65(15)
C9 C4 C8 124.95(14)
C4 C5 H5A 110.7
C4 C5 H5B 110.7
C4 C5 C6 105.07(12)
H5A C5 H5B 108.8
C6 C5 H5A 110.7
C6 C5 H5B 110.7
C5 C6 C1 109.20(12)
C5 C6 C7 100.06(11)
C5 C6 C10 111.02(13)
C7 C6 C1 112.07(12)
C10 C6 C1 107.88(12)
C10 C6 C7 116.33(12)
C6 C7 H7A 111.3
C6 C7 H7B 111.3
H7A C7 H7B 109.2
C8 C7 C6 102.54(12)
C8 C7 H7A 111.3
C8 C7 H7B 111.3
C3 C8 H8 119.4
C4 C8 C3 59.54(11)
C4 C8 H8 119.4
C7 C8 C3 116.58(13)
C7 C8 C4 107.26(13)
C7 C8 H8 119.4
C4 C9 H9A 109.5
C4 C9 H9B 109.5
C4 C9 H9C 109.5
H9A C9 H9B 109.5
H9A C9 H9C 109.5
H9B C9 H9C 109.5
C6 C10 H10A 108.8
C6 C10 H10B 108.8
H10A C10 H10B 107.7
C11 C10 C6 113.76(13)
C11 C10 H10A 108.8
C11 C10 H10B 108.8
O3 C11 C10 122.01(14)
O3 C11 C12 125.68(14)
C10 C11 C12 112.31(12)
C11 C12 H12 105.2
C11 C12 C13 107.81(12)
C11 C12 C18 116.91(12)
C13 C12 H12 105.2
C18 C12 H12 105.2
C18 C12 C13 115.30(12)
C12 C13 C1 110.36(12)
C14 C13 C1 111.20(12)
C14 C13 C12 109.30(12)
C15 C13 C1 109.00(12)
C15 C13 C12 109.41(12)
C15 C13 C14 107.52(12)
C13 C14 H14A 109.5
C13 C14 H14B 109.5
C13 C14 H14C 109.5
H14A C14 H14B 109.5
H14A C14 H14C 109.5
H14B C14 H14C 109.5
C13 C15 H15A 108.8
C13 C15 H15B 108.8
H15A C15 H15B 107.7
C16 C15 C13 113.58(13)
C16 C15 H15A 108.8
C16 C15 H15B 108.8
C15 C16 H16A 109.9
C15 C16 H16B 109.9
C15 C16 C17 108.73(13)
H16A C16 H16B 108.3
C17 C16 H16A 109.9
C17 C16 H16B 109.9
C16 C17 H17A 108.8
C16 C17 H17B 108.8
C16 C17 C18 113.85(12)
H17A C17 H17B 107.7
C18 C17 H17A 108.8
C18 C17 H17B 108.8
C17 C18 C12 111.58(13)
C17 C18 C19 114.48(13)
C17 C18 C20 108.41(12)
C19 C18 C12 108.07(12)
C19 C18 C20 101.80(12)
C20 C18 C12 112.18(12)
O2 C19 N1 120.55(14)
O2 C19 C18 119.82(14)
N1 C19 C18 119.43(13)
C18 C20 H20A 109.5
C18 C20 H20B 109.5
C18 C20 H20C 109.5
H20A C20 H20B 109.5
H20A C20 H20C 109.5
H20B C20 H20C 109.5
Si1 C21 H21A 108.5
Si1 C21 H21B 108.5
H21A C21 H21B 107.5
C22 C21 Si1 115.23(14)
C22 C21 H21A 108.5
C22 C21 H21B 108.5
C21 C22 H22A 109.5
C21 C22 H22B 109.5
C21 C22 H22C 109.5
H22A C22 H22B 109.5
H22A C22 H22C 109.5
H22B C22 H22C 109.5
Si1 C23 H23A 108.2
Si1 C23 H23B 108.2
H23A C23 H23B 107.4
C24 C23 Si1 116.32(15)
C24 C23 H23A 108.2
C24 C23 H23B 108.2
C23 C24 H24A 109.5
C23 C24 H24B 109.5
C23 C24 H24C 109.5
H24A C24 H24B 109.5
H24A C24 H24C 109.5
H24B C24 H24C 109.5
Si1 C25 H25A 108.9
Si1 C25 H25B 108.9
H25A C25 H25B 107.8
C26 C25 Si1 113.20(12)
C26 C25 H25A 108.9
C26 C25 H25B 108.9
C25 C26 H26A 109.5
C25 C26 H26B 109.5
C25 C26 H26C 109.5
H26A C26 H26B 109.5
H26A C26 H26C 109.5
H26B C26 H26C 109.5

loop_
_geom_bond_atom_site_label_1
_geom_bond_atom_site_label_2
_geom_bond_distance
Si1 O1 1.6486(11)
Si1 C21 1.8687(19)
Si1 C23 1.893(2)
Si1 C25 1.8801(17)
O1 C1 1.4405(17)
O2 C19 1.2391(19)
O3 C11 1.2167(18)
N1 H1A 0.917(17)
N1 H1B 0.896(19)
N1 C19 1.340(2)
C1 C2 1.553(2)
C1 C6 1.561(2)
C1 C13 1.597(2)
C2 H2A 0.9900
C2 H2B 0.9900
C2 C3 1.516(2)
C3 H3 1.0000
C3 C4 1.510(2)
C3 C8 1.522(2)
C4 C5 1.516(2)
C4 C8 1.519(2)
C4 C9 1.502(2)
C5 H5A 0.9900
C5 H5B 0.9900
C5 C6 1.538(2)
C6 C7 1.552(2)
C6 C10 1.538(2)
C7 H7A 0.9900
C7 H7B 0.9900
C7 C8 1.518(2)
C8 H8 1.0000
C9 H9A 0.9800
C9 H9B 0.9800
C9 H9C 0.9800
C10 H10A 0.9900
C10 H10B 0.9900
C10 C11 1.513(2)
C11 C12 1.516(2)
C12 H12 1.0000
C12 C13 1.584(2)
C12 C18 1.560(2)
C13 C14 1.551(2)
C13 C15 1.542(2)
C14 H14A 0.9800
C14 H14B 0.9800
C14 H14C 0.9800
C15 H15A 0.9900
C15 H15B 0.9900
C15 C16 1.523(2)
C16 H16A 0.9900
C16 H16B 0.9900
C16 C17 1.525(2)
C17 H17A 0.9900
C17 H17B 0.9900
C17 C18 1.535(2)
C18 C19 1.540(2)
C18 C20 1.551(2)
C20 H20A 0.9800
C20 H20B 0.9800
C20 H20C 0.9800
C21 H21A 0.9900
C21 H21B 0.9900
C21 C22 1.534(3)
C22 H22A 0.9800
C22 H22B 0.9800
C22 H22C 0.9800
C23 H23A 0.9900
C23 H23B 0.9900
C23 C24 1.536(3)
C24 H24A 0.9800
C24 H24B 0.9800
C24 H24C 0.9800
C25 H25A 0.9900
C25 H25B 0.9900
C25 C26 1.537(2)
C26 H26A 0.9800
C26 H26B 0.9800
C26 H26C 0.9800

loop_
_exptl_oxdiff_crystal_face_indexfrac_h
_exptl_oxdiff_crystal_face_indexfrac_k
_exptl_oxdiff_crystal_face_indexfrac_l
_exptl_oxdiff_crystal_face_x
_exptl_oxdiff_crystal_face_y
_exptl_oxdiff_crystal_face_z
-2.0000 -8.0000 -7.0000 0.0773 0.5693 0.8083
-2.0000 -5.0000 -10.0000 0.1746 0.8194 0.5676
1.0000 8.0000 -8.0000 0.0766 0.6633 -0.7198
0.0000 5.0000 -11.0000 0.1506 0.9085 -0.3969
1.0000 -1.0000 12.0000 -0.1941 -0.9883 -0.0054
5.0000 1.0000 -2.0000 -0.8842 0.1465 -0.4683
-0.0000 11.0000 1.0000 0.3801 -0.0658 -0.8914
1.0000 -11.0000 -1.0000 -0.5630 0.0621 0.8136
0.0000 -10.0000 5.0000 -0.3341 -0.4243 0.8061
-4.0000 -6.0000 -5.0000 0.5158 0.4159 0.8005
-4.0000 0.0000 -8.0000 0.7163 0.6704 0.3168
-0.0000 11.0000 -4.0000 0.3704 0.3438 -0.8878
-2.0000 -11.0000 2.0000 -0.0084 -0.1724 1.0448
0.0000 7.0000 -10.0000 0.2213 0.8295 -0.5596
-0.0000 9.0000 -8.0000 0.2939 0.6686 -0.7230
-0.0000 -0.0000 12.0000 0.0232 -0.9831 -0.0086
2.0000 10.0000 2.0000 -0.0182 -0.1567 -0.9667
-1.0000 -6.0000 -10.0000 -0.0427 0.8142 0.5708
1.0000 4.0000 -11.0000 -0.0667 0.9033 -0.3937
-3.0000 -1.0000 10.0000 0.5338 -0.8094 0.3070
-2.0000 3.0000 10.0000 0.4884 -0.8073 -0.0946
2.0000 -4.0000 -10.0000 -0.5227 0.8059 0.1756
3.0000 4.0000 -8.0000 -0.4268 0.6500 -0.5514
-5.0000 -1.0000 5.0000 0.8900 -0.3923 0.4662
4.0000 -4.0000 -5.0000 -0.8789 0.3887 0.0165
-5.0000 4.0000 -2.0000 1.0483 0.1885 0.0663
-5.0000 -5.0000 -1.0000 0.7409 0.0934 0.7944
-4.0000 -4.0000 -6.0000 0.5826 0.5007 0.6392
-2.0000 8.0000 -7.0000 0.6273 0.5927 -0.4872
-1.0000 5.0000 -10.0000 0.3355 0.8303 -0.3199
0.0000 -9.0000 -7.0000 -0.3230 0.5603 0.7338
4.0000 2.0000 -6.0000 -0.6746 0.4794 -0.4686
